data_7209568
loop_
_publ_author_name
'Chen, Yanmei'
'Li, Lei'
'Cao, Yanyuan'
'Wu, Jian'
'Gao, Qian'
'Li, Yahong'
'Hu, Hailiang'
'Liu, Wei'
'Liu, Yonglu'
'Kang, Zhenhui'
'Li, Jingping'

_publ_section_title
;
 CuII-mediated controllable creation of tertiary and quaternary carbon
 centers: designed assembly and structures of a new class of copper
 complexes supported by in situ generated substituted
 1-pyridineimidazo[1,5-a]pyridine ligands
;
_journal_issue 14
_journal_name_full CrystEngComm
_journal_page_first 2675
_journal_paper_doi 10.1039/c3ce00012e
_journal_volume 15
_journal_year 2013
_chemical_formula_moiety 'C49 H32 Cl2 Cu2 N12, Cl4 Cu2, 2(C2 H6 O)'
_chemical_formula_sum 'C53 H44 Cl6 Cu4 N12 O2'
_chemical_formula_weight 1347.86
_chemical_name_systematic
;
?
;
_space_group_IT_number 13
_symmetry_cell_setting monoclinic
_symmetry_space_group_name_Hall '-P 2yc'
_symmetry_space_group_name_H-M 'P 1 2/c 1'
_atom_sites_solution_hydrogens geom
_atom_sites_solution_primary direct
_atom_sites_solution_secondary difmap
_audit_creation_method SHELXL-97
_cell_angle_alpha 90.00
_cell_angle_beta 105.875(3)
_cell_angle_gamma 90.00
_cell_formula_units_Z 2
_cell_length_a 12.4628(18)
_cell_length_b 10.8337(15)
_cell_length_c 20.597(3)
_cell_measurement_reflns_used 4291
_cell_measurement_temperature 296(2)
_cell_measurement_theta_max 23.275
_cell_measurement_theta_min 2.531
_cell_volume 2674.9(7)
_computing_cell_refinement 'SAINT (Bruker, 2005)'
_computing_data_collection 'APEX-II (Bruker, 2005)'
_computing_data_reduction 'SAINT (Bruker, 2005)'
_computing_molecular_graphics 'SHELXTL (Sheldrick, 2008) and DIAMOND (Brandenburg, 1999)'
_computing_publication_material 'SHELXTL (Sheldrick, 2008)'
_computing_structure_refinement 'SHELXL-97 (Sheldrick, 2008)'
_computing_structure_solution 'SHELXS-97 (Sheldrick, 2008)'
_diffrn_ambient_temperature 296(2)
_diffrn_measured_fraction_theta_full 0.988
_diffrn_measured_fraction_theta_max 0.988
_diffrn_measurement_device_type 'Bruker APEXII CCD'
_diffrn_measurement_method '\f and \w scans'
_diffrn_radiation_monochromator graphite
_diffrn_radiation_source 'fine-focus sealed tube'
_diffrn_radiation_type MoK\a
_diffrn_radiation_wavelength 0.71073
_diffrn_reflns_av_R_equivalents 0.0704
_diffrn_reflns_av_sigmaI/netI 0.0852
_diffrn_reflns_limit_h_max 11
_diffrn_reflns_limit_h_min -15
_diffrn_reflns_limit_k_max 12
_diffrn_reflns_limit_k_min -13
_diffrn_reflns_limit_l_max 25
_diffrn_reflns_limit_l_min -25
_diffrn_reflns_number 18969
_diffrn_reflns_theta_full 25.68
_diffrn_reflns_theta_max 25.68
_diffrn_reflns_theta_min 1.88
_exptl_absorpt_coefficient_mu 1.923
_exptl_absorpt_correction_T_max 0.7114
_exptl_absorpt_correction_T_min 0.6660
_exptl_absorpt_correction_type multi-scan
_exptl_absorpt_process_details 'SADABS (Bruker, 2005)'
_exptl_crystal_colour dark-green
_exptl_crystal_density_diffrn 1.673
_exptl_crystal_density_meas ?
_exptl_crystal_density_method 'not measured'
_exptl_crystal_description platy
_exptl_crystal_F_000 1360
_exptl_crystal_size_max 0.23
_exptl_crystal_size_mid 0.20
_exptl_crystal_size_min 0.19
_refine_diff_density_max 0.944
_refine_diff_density_min -1.008
_refine_diff_density_rms 0.121
_refine_ls_extinction_method none
_refine_ls_goodness_of_fit_ref 1.129
_refine_ls_hydrogen_treatment constr
_refine_ls_matrix_type full
_refine_ls_number_parameters 386
_refine_ls_number_reflns 5028
_refine_ls_number_restraints 95
_refine_ls_restrained_S_all 1.120
_refine_ls_R_factor_all 0.1474
_refine_ls_R_factor_gt 0.1288
_refine_ls_shift/su_max 0.000
_refine_ls_shift/su_mean 0.000
_refine_ls_structure_factor_coef Fsqd
_refine_ls_weighting_details 'calc w=1/[\s^2^(Fo^2^)+(0.0000P)^2^+36.5375P] where P=(Fo^2^+2Fc^2^)/3'
_refine_ls_weighting_scheme calc
_refine_ls_wR_factor_gt 0.2922
_refine_ls_wR_factor_ref 0.3017
_reflns_number_gt 3927
_reflns_number_total 5028
_reflns_threshold_expression >2sigma(I)
_cod_data_source_file c3ce00012e.txt
_cod_data_source_block 1(ccdc888199)
_cod_depositor_comments
;
The following automatic conversions were performed:

'_exptl_crystal_density_meas' value 'not measured' was changed to '?'
- the value is perceived as not measured.

Automatic conversion script
Id: cif_fix_values 3008 2015-01-20 13:52:24Z robertas 
;
_cod_original_sg_symbol_H-M 'P 2/c'
_cod_database_code 7209568

loop_
_symmetry_equiv_pos_as_xyz
'x, y, z'
'-x, y, -z+1/2'
'-x, -y, -z'
'x, -y, z-1/2'

loop_
_atom_site_label
_atom_site_type_symbol
_atom_site_fract_x
_atom_site_fract_y
_atom_site_fract_z
_atom_site_U_iso_or_equiv
_atom_site_adp_type
_atom_site_occupancy
_atom_site_symmetry_multiplicity
_atom_site_calc_flag
_atom_site_refinement_flags
_atom_site_disorder_assembly
_atom_site_disorder_group
Cu1 Cu 0.27914(11) 0.16641(13) 0.09278(6) 0.0545(4) Uani 1 1 d . . .
Cl1 Cl 0.3426(3) 0.3204(3) 0.01974(15) 0.0834(11) Uani 1 1 d . . .
N2 N 0.3099(7) 0.2542(8) 0.1785(4) 0.048(2) Uani 1 1 d . . .
N1 N 0.1334(9) 0.2593(11) 0.0780(5) 0.071(3) Uani 1 1 d . . .
C1 C 0.1315(10) 0.3384(11) 0.1291(6) 0.065(3) Uani 1 1 d . . .
C2 C 0.0405(10) 0.4158(16) 0.1214(7) 0.087(5) Uani 1 1 d . . .
H2 H 0.0393 0.4707 0.1558 0.104 Uiso 1 1 calc R . .
C3 C -0.0460(15) 0.4142(18) 0.0656(10) 0.104(5) Uani 1 1 d . . .
H3 H -0.1059 0.4675 0.0621 0.125 Uiso 1 1 calc R . .
C4 C -0.0465(15) 0.338(2) 0.0160(9) 0.117(7) Uani 1 1 d . . .
H4 H -0.1066 0.3346 -0.0225 0.140 Uiso 1 1 calc R . .
C5 C 0.0456(14) 0.2614(16) 0.0230(8) 0.103(6) Uani 1 1 d . . .
H5 H 0.0465 0.2087 -0.0125 0.124 Uiso 1 1 calc R . .
N5 N 0.4179(8) 0.0773(8) 0.1344(4) 0.050(2) Uani 1 1 d . . .
C6 C 0.2315(9) 0.3291(10) 0.1851(5) 0.054(3) Uani 1 1 d . . .
N3 N 0.2616(8) 0.3829(8) 0.2473(5) 0.055(2) Uani 1 1 d . . .
C7 C 0.2090(13) 0.4666(13) 0.2794(8) 0.085(4) Uani 1 1 d . . .
H7 H 0.1383 0.4963 0.2575 0.102 Uiso 1 1 calc R . .
C8 C 0.2593(13) 0.5037(13) 0.3409(8) 0.085(5) Uani 1 1 d . . .
H8 H 0.2237 0.5597 0.3623 0.102 Uiso 1 1 calc R . .
C9 C 0.3664(15) 0.4600(13) 0.3751(8) 0.091(5) Uani 1 1 d . . .
H9 H 0.4008 0.4891 0.4183 0.109 Uiso 1 1 calc R . .
C10 C 0.4211(11) 0.3755(12) 0.3459(6) 0.068(3) Uani 1 1 d . . .
H10 H 0.4906 0.3443 0.3690 0.081 Uiso 1 1 calc R . .
C11 C 0.3682(9) 0.3388(9) 0.2807(6) 0.052(2) Uani 1 1 d . . .
C12 C 0.3972(8) 0.2559(8) 0.2355(5) 0.040(2) Uani 1 1 d . . .
C13 C 0.5000 0.1743(11) 0.2500 0.039(3) Uani 1 2 d S . .
N4 N 0.2655(8) 0.0275(10) 0.0225(5) 0.070(3) Uani 1 1 d . . .
C14 C 0.3604(11) -0.0428(10) 0.0331(6) 0.060(3) Uani 1 1 d . . .
C15 C 0.3680(15) -0.1352(13) -0.0118(7) 0.089(5) Uani 1 1 d . . .
H15 H 0.4331 -0.1812 -0.0052 0.107 Uiso 1 1 calc R . .
C16 C 0.2793(19) -0.1580(19) -0.0656(9) 0.121(7) Uani 1 1 d . . .
H16 H 0.2832 -0.2195 -0.0963 0.145 Uiso 1 1 calc R . .
C17 C 0.1848(18) -0.090(2) -0.0742(10) 0.132(8) Uani 1 1 d . . .
H17 H 0.1227 -0.1087 -0.1097 0.158 Uiso 1 1 calc R . .
C18 C 0.1798(12) 0.0038(19) -0.0314(9) 0.113(7) Uani 1 1 d . . .
H18 H 0.1160 0.0524 -0.0397 0.135 Uiso 1 1 calc R . .
C19 C 0.4441(10) -0.0082(10) 0.0950(5) 0.055(3) Uani 1 1 d . . .
N6 N 0.5489(9) -0.0515(8) 0.1256(4) 0.060(3) Uani 1 1 d . . .
C20 C 0.6127(13) -0.1379(12) 0.1044(6) 0.077(4) Uani 1 1 d . . .
H20 H 0.5846 -0.1807 0.0642 0.093 Uiso 1 1 calc R . .
C21 C 0.7144(18) -0.1586(17) 0.1425(8) 0.130(9) Uani 1 1 d . . .
H21 H 0.7596 -0.2145 0.1280 0.156 Uiso 1 1 calc R . .
C22 C 0.7566(18) -0.0976(19) 0.2050(8) 0.139(9) Uani 1 1 d . . .
H22 H 0.8287 -0.1133 0.2315 0.167 Uiso 1 1 calc R . .
C23 C 0.6908(16) -0.0165(16) 0.2257(6) 0.113(7) Uani 1 1 d . . .
H23 H 0.7178 0.0234 0.2669 0.136 Uiso 1 1 calc R . .
C24 C 0.5825(11) 0.0086(10) 0.1859(5) 0.060(3) Uani 1 1 d . . .
C25 C 0.5017(9) 0.0917(8) 0.1909(4) 0.045(2) Uani 1 1 d . . .
O1 O 0.324(4) 0.603(3) 0.067(2) 0.220(15) Uani 0.59(3) 1 d PDU A 1
H1 H 0.3591 0.5481 0.0546 0.330 Uiso 0.59(3) 1 calc PR A 1
C26 C 0.368(4) 0.624(4) 0.134(2) 0.182(15) Uani 0.59(3) 1 d PDU A 1
H26C H 0.4469 0.6400 0.1399 0.218 Uiso 0.59(3) 1 calc PR A 1
H26D H 0.3638 0.5459 0.1562 0.218 Uiso 0.59(3) 1 calc PR A 1
C27 C 0.327(4) 0.721(3) 0.173(2) 0.188(15) Uani 0.59(3) 1 d PDU A 1
H27D H 0.3897 0.7602 0.2035 0.283 Uiso 0.59(3) 1 calc PR A 1
H27E H 0.2808 0.6835 0.1975 0.283 Uiso 0.59(3) 1 calc PR A 1
H27F H 0.2848 0.7812 0.1421 0.283 Uiso 0.59(3) 1 calc PR A 1
O1B O 0.283(5) 0.543(3) 0.099(3) 0.202(15) Uani 0.41(3) 1 d PDU A 2
H1B H 0.3254 0.5375 0.0756 0.303 Uiso 0.41(3) 1 calc PR A 2
C26B C 0.299(6) 0.652(4) 0.132(4) 0.203(17) Uani 0.41(3) 1 d PDU A 2
H26A H 0.2329 0.6664 0.1478 0.243 Uiso 0.41(3) 1 calc PR A 2
H26B H 0.2977 0.7148 0.0983 0.243 Uiso 0.41(3) 1 calc PR A 2
C27B C 0.397(5) 0.680(5) 0.191(3) 0.179(16) Uani 0.41(3) 1 d PDU A 2
H27A H 0.4620 0.6920 0.1747 0.269 Uiso 0.41(3) 1 calc PR A 2
H27B H 0.4097 0.6128 0.2220 0.269 Uiso 0.41(3) 1 calc PR A 2
H27C H 0.3830 0.7541 0.2127 0.269 Uiso 0.41(3) 1 calc PR A 2
Cu2 Cu 0.0490(3) 1.0839(4) 0.19544(17) 0.0812(10) Uani 0.50 1 d P . .
Cu3 Cu 0.0507(3) 0.8021(4) 0.1691(2) 0.0988(13) Uani 0.50 1 d P . .
Cl2 Cl 0.1014(5) 0.9506(6) 0.1208(3) 0.148(2) Uani 1 1 d . . .
Cl3 Cl 0.0000 1.2117(6) 0.2500 0.1097(19) Uani 1 2 d S . .
Cl4 Cl 0.0000 0.6883(7) 0.2500 0.227(7) Uani 1 2 d S . .

loop_
_atom_site_aniso_label
_atom_site_aniso_U_11
_atom_site_aniso_U_22
_atom_site_aniso_U_33
_atom_site_aniso_U_23
_atom_site_aniso_U_13
_atom_site_aniso_U_12
Cu1 0.0570(8) 0.0620(8) 0.0479(7) -0.0122(6) 0.0204(6) -0.0048(7)
Cl1 0.124(3) 0.082(2) 0.0515(15) -0.0090(16) 0.0362(17) -0.026(2)
N2 0.054(5) 0.050(5) 0.045(4) -0.005(4) 0.025(4) 0.002(4)
N1 0.066(7) 0.088(8) 0.054(5) 0.005(5) 0.009(5) 0.003(6)
C1 0.065(7) 0.061(7) 0.077(8) 0.016(6) 0.033(6) 0.016(6)
C2 0.046(7) 0.132(13) 0.082(9) 0.028(9) 0.018(7) 0.032(8)
C3 0.088(12) 0.117(14) 0.120(14) 0.015(12) 0.050(11) 0.031(10)
C4 0.085(11) 0.165(19) 0.083(11) 0.019(12) -0.005(9) 0.039(13)
C5 0.104(12) 0.110(13) 0.069(9) 0.006(9) -0.022(8) 0.010(10)
N5 0.065(6) 0.045(5) 0.053(5) -0.003(4) 0.035(4) 0.005(4)
C6 0.059(6) 0.055(6) 0.054(6) 0.004(5) 0.025(5) -0.001(5)
N3 0.057(6) 0.048(5) 0.068(6) -0.014(4) 0.032(5) -0.003(4)
C7 0.080(9) 0.082(10) 0.108(11) -0.029(9) 0.052(8) 0.011(8)
C8 0.080(10) 0.077(9) 0.114(12) -0.053(9) 0.052(9) -0.011(8)
C9 0.109(13) 0.078(9) 0.101(11) -0.050(8) 0.054(10) -0.011(9)
C10 0.074(8) 0.072(8) 0.068(7) -0.021(6) 0.038(6) -0.012(7)
C11 0.058(6) 0.040(5) 0.070(7) -0.012(5) 0.037(5) -0.001(5)
C12 0.045(5) 0.040(5) 0.042(5) 0.001(4) 0.024(4) -0.001(4)
C13 0.052(8) 0.031(6) 0.044(7) 0.000 0.028(6) 0.000
N4 0.054(6) 0.091(8) 0.070(6) -0.037(6) 0.027(5) -0.023(6)
C14 0.082(8) 0.053(6) 0.057(6) -0.018(5) 0.040(6) -0.031(6)
C15 0.123(13) 0.068(9) 0.090(10) -0.041(8) 0.052(9) -0.025(8)
C16 0.139(17) 0.129(16) 0.113(13) -0.081(12) 0.067(13) -0.061(14)
C17 0.103(14) 0.18(2) 0.119(14) -0.095(15) 0.043(12) -0.068(14)
C18 0.055(8) 0.161(16) 0.115(12) -0.080(12) 0.012(8) -0.024(10)
C19 0.081(8) 0.051(6) 0.043(5) -0.015(5) 0.036(5) -0.018(6)
N6 0.099(8) 0.047(5) 0.042(5) 0.008(4) 0.033(5) 0.027(5)
C20 0.111(11) 0.071(8) 0.053(6) -0.006(6) 0.029(7) 0.045(8)
C21 0.19(2) 0.127(14) 0.067(9) 0.003(9) 0.029(11) 0.119(15)
C22 0.163(18) 0.168(18) 0.072(10) -0.009(11) 0.010(10) 0.125(16)
C23 0.154(15) 0.129(13) 0.048(7) -0.001(8) 0.014(8) 0.107(13)
C24 0.090(9) 0.055(6) 0.042(5) 0.011(5) 0.028(5) 0.037(6)
C25 0.070(7) 0.038(5) 0.034(5) 0.008(4) 0.026(5) 0.014(5)
O1 0.28(3) 0.12(2) 0.30(4) 0.05(2) 0.15(3) 0.09(2)
C26 0.24(3) 0.10(2) 0.27(4) 0.00(2) 0.18(3) 0.07(2)
C27 0.26(3) 0.07(2) 0.29(4) 0.01(2) 0.17(3) 0.05(2)
O1B 0.27(3) 0.08(2) 0.32(4) 0.02(2) 0.19(3) 0.02(2)
C26B 0.27(4) 0.11(3) 0.28(4) 0.01(3) 0.16(3) 0.05(3)
C27B 0.24(4) 0.08(3) 0.28(4) 0.02(3) 0.19(3) 0.02(3)
Cu2 0.067(2) 0.105(3) 0.0656(19) -0.0013(19) 0.0080(15) -0.0047(19)
Cu3 0.080(2) 0.101(3) 0.108(3) -0.006(2) 0.013(2) -0.003(2)
Cl2 0.122(4) 0.194(6) 0.097(3) 0.033(4) -0.022(3) -0.046(4)
Cl3 0.110(5) 0.103(4) 0.121(5) 0.000 0.040(4) 0.000
Cl4 0.100(5) 0.075(4) 0.55(2) 0.000 0.162(9) 0.000

loop_
_atom_type_symbol
_atom_type_description
_atom_type_scat_dispersion_real
_atom_type_scat_dispersion_imag
_atom_type_scat_source
C C 0.0033 0.0016 'International Tables Vol C Tables 4.2.6.8 and 6.1.1.4'
H H 0.0000 0.0000 'International Tables Vol C Tables 4.2.6.8 and 6.1.1.4'
Cl Cl 0.1484 0.1585 'International Tables Vol C Tables 4.2.6.8 and 6.1.1.4'
Cu Cu 0.3201 1.2651 'International Tables Vol C Tables 4.2.6.8 and 6.1.1.4'
N N 0.0061 0.0033 'International Tables Vol C Tables 4.2.6.8 and 6.1.1.4'
O O 0.0106 0.0060 'International Tables Vol C Tables 4.2.6.8 and 6.1.1.4'

loop_
_geom_angle_atom_site_label_1
_geom_angle_atom_site_label_2
_geom_angle_atom_site_label_3
_geom_angle
_geom_angle_site_symmetry_1
_geom_angle_site_symmetry_3
N2 Cu1 N5 85.0(3) . .
N2 Cu1 N1 80.8(4) . .
N5 Cu1 N1 163.2(4) . .
N2 Cu1 N4 161.7(4) . .
N5 Cu1 N4 80.9(4) . .
N1 Cu1 N4 111.0(4) . .
N2 Cu1 Cl1 101.7(3) . .
N5 Cu1 Cl1 101.8(3) . .
N1 Cu1 Cl1 89.8(3) . .
N4 Cu1 Cl1 92.5(3) . .
C6 N2 C12 110.2(8) . .
C6 N2 Cu1 115.5(7) . .
C12 N2 Cu1 134.3(7) . .
C5 N1 C1 117.3(13) . .
C5 N1 Cu1 128.7(11) . .
C1 N1 Cu1 113.7(8) . .
N1 C1 C2 118.6(13) . .
N1 C1 C6 112.2(10) . .
C2 C1 C6 129.2(13) . .
C3 C2 C1 122.1(16) . .
C3 C2 H2 118.9 . .
C1 C2 H2 118.9 . .
C4 C3 C2 120.3(16) . .
C4 C3 H3 119.9 . .
C2 C3 H3 119.9 . .
C3 C4 C5 117.8(16) . .
C3 C4 H4 121.1 . .
C5 C4 H4 121.1 . .
N1 C5 C4 123.9(17) . .
N1 C5 H5 118.1 . .
C4 C5 H5 118.1 . .
C19 N5 C25 110.3(9) . .
C19 N5 Cu1 114.2(8) . .
C25 N5 Cu1 134.9(7) . .
N2 C6 N3 110.0(9) . .
N2 C6 C1 117.6(10) . .
N3 C6 C1 132.3(10) . .
C6 N3 C7 133.0(11) . .
C6 N3 C11 107.2(8) . .
C7 N3 C11 119.8(10) . .
C8 C7 N3 119.8(14) . .
C8 C7 H7 120.1 . .
N3 C7 H7 120.1 . .
C7 C8 C9 121.1(12) . .
C7 C8 H8 119.5 . .
C9 C8 H8 119.5 . .
C10 C9 C8 121.4(14) . .
C10 C9 H9 119.3 . .
C8 C9 H9 119.3 . .
C9 C10 C11 117.0(13) . .
C9 C10 H10 121.5 . .
C11 C10 H10 121.5 . .
C10 C11 N3 121.0(9) . .
C10 C11 C12 133.1(11) . .
N3 C11 C12 105.9(9) . .
N2 C12 C11 106.7(9) . .
N2 C12 C13 126.3(8) . .
C11 C12 C13 126.7(8) . .
C25 C13 C25 107.6(10) 2_655 .
C25 C13 C12 112.5(5) 2_655 2_655
C25 C13 C12 107.8(5) . 2_655
C25 C13 C12 107.8(5) 2_655 .
C25 C13 C12 112.5(5) . .
C12 C13 C12 108.8(10) 2_655 .
C18 N4 C14 118.8(11) . .
C18 N4 Cu1 128.1(11) . .
C14 N4 Cu1 113.1(7) . .
N4 C14 C15 120.6(12) . .
N4 C14 C19 112.0(9) . .
C15 C14 C19 127.4(14) . .
C16 C15 C14 119.2(17) . .
C16 C15 H15 120.4 . .
C14 C15 H15 120.4 . .
C17 C16 C15 119.5(15) . .
C17 C16 H16 120.2 . .
C15 C16 H16 120.2 . .
C16 C17 C18 120.8(17) . .
C16 C17 H17 119.6 . .
C18 C17 H17 119.6 . .
N4 C18 C17 121.0(18) . .
N4 C18 H18 119.5 . .
C17 C18 H18 119.5 . .
N5 C19 N6 108.7(9) . .
N5 C19 C14 118.5(11) . .
N6 C19 C14 132.7(10) . .
C24 N6 C19 105.8(8) . .
C24 N6 C20 123.7(11) . .
C19 N6 C20 130.5(10) . .
C21 C20 N6 118.3(12) . .
C21 C20 H20 120.9 . .
N6 C20 H20 120.8 . .
C20 C21 C22 121.4(13) . .
C20 C21 H21 119.3 . .
C22 C21 H21 119.3 . .
C23 C22 C21 119.0(16) . .
C23 C22 H22 120.5 . .
C21 C22 H22 120.5 . .
C22 C23 C24 121.0(14) . .
C22 C23 H23 119.5 . .
C24 C23 H23 119.5 . .
N6 C24 C25 109.4(10) . .
N6 C24 C23 116.5(10) . .
C25 C24 C23 133.8(11) . .
N5 C25 C24 105.8(9) . .
N5 C25 C13 125.9(8) . .
C24 C25 C13 128.1(9) . .
C26 O1 H1 109.5 . .
O1 C26 C27 124(3) . .
O1 C26 H26C 106.4 . .
C27 C26 H26C 106.4 . .
O1 C26 H26D 106.4 . .
C27 C26 H26D 106.4 . .
H26C C26 H26D 106.4 . .
C26 C27 H27D 109.5 . .
C26 C27 H27E 109.5 . .
H27D C27 H27E 109.5 . .
C26 C27 H27F 109.5 . .
H27D C27 H27F 109.5 . .
H27E C27 H27F 109.5 . .
C26B O1B H1B 109.5 . .
O1B C26B C27B 124(3) . .
O1B C26B H26A 106.4 . .
C27B C26B H26A 106.4 . .
O1B C26B H26B 106.4 . .
C27B C26B H26B 106.4 . .
H26A C26B H26B 106.4 . .
C26B C27B H27A 109.5 . .
C26B C27B H27B 109.5 . .
H27A C27B H27B 109.5 . .
C26B C27B H27C 109.5 . .
H27A C27B H27C 109.5 . .
H27B C27B H27C 109.5 . .
Cl3 Cu2 Cl2 173.2(3) . .
Cl3 Cu2 Cu2 44.32(18) . 2
Cl2 Cu2 Cu2 141.48(17) . 2
Cl2 Cu3 Cl4 160.6(3) . .
Cu3 Cl2 Cu2 89.2(3) . .
Cu2 Cl3 Cu2 91.4(4) . 2
Cu3 Cl4 Cu3 115.0(4) 2 .

loop_
_geom_bond_atom_site_label_1
_geom_bond_atom_site_label_2
_geom_bond_distance
_geom_bond_site_symmetry_2
Cu1 N2 1.949(8) .
Cu1 N5 1.962(9) .
Cu1 N1 2.025(11) .
Cu1 N4 2.062(9) .
Cu1 Cl1 2.515(3) .
N2 C6 1.306(13) .
N2 C12 1.366(12) .
N1 C5 1.344(16) .
N1 C1 1.362(16) .
C1 C2 1.384(17) .
C1 C6 1.452(16) .
C2 C3 1.34(2) .
C2 H2 0.9300 .
C3 C4 1.31(2) .
C3 H3 0.9300 .
C4 C5 1.39(2) .
C4 H4 0.9300 .
C5 H5 0.9300 .
N5 C19 1.329(12) .
N5 C25 1.343(13) .
C6 N3 1.363(13) .
N3 C7 1.389(14) .
N3 C11 1.402(14) .
C7 C8 1.31(2) .
C7 H7 0.9300 .
C8 C9 1.41(2) .
C8 H8 0.9300 .
C9 C10 1.375(17) .
C9 H9 0.9300 .
C10 C11 1.383(16) .
C10 H10 0.9300 .
C11 C12 1.409(13) .
C12 C13 1.518(12) .
C13 C25 1.516(11) 2_655
C13 C25 1.516(11) .
C13 C12 1.518(12) 2_655
N4 C18 1.338(16) .
N4 C14 1.374(16) .
C14 C15 1.383(15) .
C14 C19 1.459(16) .
C15 C16 1.36(2) .
C15 H15 0.9300 .
C16 C17 1.36(3) .
C16 H16 0.9300 .
C17 C18 1.36(2) .
C17 H17 0.9300 .
C18 H18 0.9300 .
C19 N6 1.369(15) .
N6 C24 1.364(14) .
N6 C20 1.374(14) .
C20 C21 1.31(2) .
C20 H20 0.9300 .
C21 C22 1.41(2) .
C21 H21 0.9300 .
C22 C23 1.347(18) .
C22 H22 0.9300 .
C23 C24 1.401(19) .
C23 H23 0.9300 .
C24 C25 1.375(14) .
O1 C26 1.350(10) .
O1 H1 0.8200 .
C26 C27 1.497(10) .
C26 H26C 0.9700 .
C26 H26D 0.9700 .
C27 H27D 0.9600 .
C27 H27E 0.9600 .
C27 H27F 0.9600 .
O1B C26B 1.349(10) .
O1B H1B 0.8200 .
C26B C27B 1.498(10) .
C26B H26A 0.9700 .
C26B H26B 0.9700 .
C27B H27A 0.9600 .
C27B H27B 0.9600 .
C27B H27C 0.9600 .
Cu2 Cl3 1.983(6) .
Cu2 Cl2 2.329(8) .
Cu2 Cu2 2.837(7) 2
Cu3 Cl2 2.079(7) .
Cu3 Cl4 2.296(6) .
Cl3 Cu2 1.983(6) 2
Cl4 Cu3 2.296(6) 2

loop_
_geom_hbond_atom_site_label_D
_geom_hbond_atom_site_label_H
_geom_hbond_atom_site_label_A
_geom_hbond_distance_DH
_geom_hbond_distance_HA
_geom_hbond_distance_DA
_geom_hbond_angle_DHA
_geom_hbond_site_symmetry_A
C4 H4 O1 0.93 2.70 3.47(4) 141.2 3_565
O1 H1 Cl1 0.82 2.56 3.24(3) 141.0 .
O1B H1B Cl1 0.82 2.65 3.12(4) 117.9 .
C4 H4 O1B 0.93 2.68 3.48(6) 145.5 3_565

loop_
_geom_torsion_atom_site_label_1
_geom_torsion_atom_site_label_2
_geom_torsion_atom_site_label_3
_geom_torsion_atom_site_label_4
_geom_torsion
_geom_torsion_site_symmetry_1
_geom_torsion_site_symmetry_4
N5 Cu1 N2 C6 -173.5(8) . .
N1 Cu1 N2 C6 -2.4(8) . .
N4 Cu1 N2 C6 -134.3(12) . .
Cl1 Cu1 N2 C6 85.4(7) . .
N5 Cu1 N2 C12 6.3(9) . .
N1 Cu1 N2 C12 177.4(10) . .
N4 Cu1 N2 C12 45.6(17) . .
Cl1 Cu1 N2 C12 -94.7(9) . .
N2 Cu1 N1 C5 177.3(14) . .
N5 Cu1 N1 C5 -150.5(14) . .
N4 Cu1 N1 C5 -17.2(15) . .
Cl1 Cu1 N1 C5 75.4(13) . .
N2 Cu1 N1 C1 4.3(8) . .
N5 Cu1 N1 C1 37(2) . .
N4 Cu1 N1 C1 169.8(8) . .
Cl1 Cu1 N1 C1 -97.6(8) . .
C5 N1 C1 C2 -0.3(19) . .
Cu1 N1 C1 C2 173.6(10) . .
C5 N1 C1 C6 -179.0(12) . .
Cu1 N1 C1 C6 -5.2(13) . .
N1 C1 C2 C3 1(2) . .
C6 C1 C2 C3 179.3(14) . .
C1 C2 C3 C4 0(3) . .
C2 C3 C4 C5 -1(3) . .
C1 N1 C5 C4 -1(3) . .
Cu1 N1 C5 C4 -173.8(15) . .
C3 C4 C5 N1 2(3) . .
N2 Cu1 N5 C19 179.2(8) . .
N1 Cu1 N5 C19 147.3(13) . .
N4 Cu1 N5 C19 10.8(7) . .
Cl1 Cu1 N5 C19 -79.9(7) . .
N2 Cu1 N5 C25 -10.9(10) . .
N1 Cu1 N5 C25 -43(2) . .
N4 Cu1 N5 C25 -179.4(10) . .
Cl1 Cu1 N5 C25 90.0(9) . .
C12 N2 C6 N3 -1.0(12) . .
Cu1 N2 C6 N3 178.9(7) . .
C12 N2 C6 C1 -179.6(9) . .
Cu1 N2 C6 C1 0.3(13) . .
N1 C1 C6 N2 3.4(15) . .
C2 C1 C6 N2 -175.2(13) . .
N1 C1 C6 N3 -174.9(11) . .
C2 C1 C6 N3 7(2) . .
N2 C6 N3 C7 -179.1(12) . .
C1 C6 N3 C7 -1(2) . .
N2 C6 N3 C11 1.2(12) . .
C1 C6 N3 C11 179.6(12) . .
C6 N3 C7 C8 -179.8(13) . .
C11 N3 C7 C8 0(2) . .
N3 C7 C8 C9 0(2) . .
C7 C8 C9 C10 -1(2) . .
C8 C9 C10 C11 2(2) . .
C9 C10 C11 N3 -2.4(17) . .
C9 C10 C11 C12 -179.8(12) . .
C6 N3 C11 C10 -178.9(10) . .
C7 N3 C11 C10 1.3(16) . .
C6 N3 C11 C12 -1.0(11) . .
C7 N3 C11 C12 179.3(10) . .
C6 N2 C12 C11 0.4(11) . .
Cu1 N2 C12 C11 -179.5(7) . .
C6 N2 C12 C13 174.7(9) . .
Cu1 N2 C12 C13 -5.1(15) . .
C10 C11 C12 N2 178.0(12) . .
N3 C11 C12 N2 0.4(11) . .
C10 C11 C12 C13 3.7(19) . .
N3 C11 C12 C13 -173.9(9) . .
N2 C12 C13 C25 -114.6(9) . 2_655
C11 C12 C13 C25 58.6(12) . 2_655
N2 C12 C13 C25 3.9(13) . .
C11 C12 C13 C25 177.1(9) . .
N2 C12 C13 C12 123.2(10) . 2_655
C11 C12 C13 C12 -63.6(9) . 2_655
N2 Cu1 N4 C18 135.1(16) . .
N5 Cu1 N4 C18 174.8(15) . .
N1 Cu1 N4 C18 7.1(15) . .
Cl1 Cu1 N4 C18 -83.7(14) . .
N2 Cu1 N4 C14 -48.3(16) . .
N5 Cu1 N4 C14 -8.6(8) . .
N1 Cu1 N4 C14 -176.4(8) . .
Cl1 Cu1 N4 C14 92.9(8) . .
C18 N4 C14 C15 0.9(19) . .
Cu1 N4 C14 C15 -176.0(9) . .
C18 N4 C14 C19 -178.0(13) . .
Cu1 N4 C14 C19 5.1(12) . .
N4 C14 C15 C16 -2(2) . .
C19 C14 C15 C16 177.0(14) . .
C14 C15 C16 C17 0(3) . .
C15 C16 C17 C18 3(3) . .
C14 N4 C18 C17 2(3) . .
Cu1 N4 C18 C17 178.4(14) . .
C16 C17 C18 N4 -4(3) . .
C25 N5 C19 N6 -0.7(12) . .
Cu1 N5 C19 N6 171.7(7) . .
C25 N5 C19 C14 176.1(9) . .
Cu1 N5 C19 C14 -11.5(12) . .
N4 C14 C19 N5 4.0(14) . .
C15 C14 C19 N5 -174.8(11) . .
N4 C14 C19 N6 179.8(11) . .
C15 C14 C19 N6 1(2) . .
N5 C19 N6 C24 2.1(12) . .
C14 C19 N6 C24 -174.0(11) . .
N5 C19 N6 C20 -178.8(12) . .
C14 C19 N6 C20 5(2) . .
C24 N6 C20 C21 -4(2) . .
C19 N6 C20 C21 176.7(15) . .
N6 C20 C21 C22 2(3) . .
C20 C21 C22 C23 0(3) . .
C21 C22 C23 C24 -1(3) . .
C19 N6 C24 C25 -2.8(13) . .
C20 N6 C24 C25 178.0(11) . .
C19 N6 C24 C23 -177.2(13) . .
C20 N6 C24 C23 3.6(19) . .
C22 C23 C24 N6 -1(3) . .
C22 C23 C24 C25 -173.8(17) . .
C19 N5 C25 C24 -1.1(12) . .
Cu1 N5 C25 C24 -171.2(8) . .
C19 N5 C25 C13 -175.7(9) . .
Cu1 N5 C25 C13 14.2(15) . .
N6 C24 C25 N5 2.4(12) . .
C23 C24 C25 N5 175.5(16) . .
N6 C24 C25 C13 176.9(9) . .
C23 C24 C25 C13 -10(2) . .
C25 C13 C25 N5 110.6(11) 2_655 .
C12 C13 C25 N5 -127.9(9) 2_655 .
C12 C13 C25 N5 -8.0(13) . .
C25 C13 C25 C24 -62.8(10) 2_655 .
C12 C13 C25 C24 58.7(13) 2_655 .
C12 C13 C25 C24 178.6(10) . .
Cl4 Cu3 Cl2 Cu2 -18.1(9) . .
Cl3 Cu2 Cl2 Cu3 -148.1(19) . .
Cu2 Cu2 Cl2 Cu3 -2.4(4) 2 .
Cl2 Cu2 Cl3 Cu2 150(2) . 2
Cl2 Cu3 Cl4 Cu3 17.7(8) . 2
